data_1512419
loop_
_publ_author_name
'Xiao-Wen Lia'
'Yan-Tuan Lia'
'Zhi-Yong Wub'
'Cui-Wei Yan'

_publ_contact_author_address
; 
      Marine Drug & Food Institute 
      Ocean University of China 
      266003, Qingdao  
      P. R. China                                
;
_publ_contact_author_email yantuanli@ouc.edu.cn
_publ_contact_author_name 'Prof. Yan-tuan Li'
_publ_contact_author_phone '86 0532 82031695'
_publ_section_title
;
 Syntheses and structures of bicopper(II) complexes bridged by
 N-(5-chloro-2-hydroxyphenyl)-N'-[3-(dimethylamino)propyl]oxamide:
 Cytotoxic activities, and reactivities towards DNA and protein
;
_journal_name_full
;
Inorganica Chimica Acta
;
_journal_page_first 190
_journal_page_last 198
_journal_paper_doi 10.1016/j.ica.2012.04.032
_journal_volume 390
_journal_year 2012
_chemical_formula_sum 'C51.5 H63 Cl4 Cu4 N10 O16.5'
_chemical_formula_weight 1482.08
_chemical_name_systematic
;
 ?
;
_space_group_IT_number 2
_symmetry_cell_setting triclinic
_symmetry_space_group_name_Hall '-P 1'
_symmetry_space_group_name_H-M 'P -1'
_atom_sites_solution_hydrogens geom
_atom_sites_solution_primary direct
_atom_sites_solution_secondary difmap
_audit_creation_date 2010-4-30
_audit_creation_method 'from SHELXL97 CIF and IUCr SHELXL97-template'
_audit_update_record '   ?  '
_cell_angle_alpha 92.050(2)
_cell_angle_beta 90.239(2)
_cell_angle_gamma 94.851(2)
_cell_formula_units_Z 2
_cell_length_a 12.8967(17)
_cell_length_b 14.469(2)
_cell_length_c 16.607(2)
_cell_measurement_temperature 296(2)
_cell_measurement_theta_max 26.1
_cell_measurement_theta_min 1.8
_cell_volume 3085.7(7)
_computing_structure_refinement 'SHELXL-97 (Sheldrick, 1997)'
_diffrn_ambient_temperature 296(2)
_diffrn_measured_fraction_theta_full 0.985
_diffrn_measured_fraction_theta_max 0.985
_diffrn_measurement_device_type 'Bruker APEX area-detector diffractometer'
_diffrn_measurement_method 'phi and omega scans'
_diffrn_radiation_monochromator graphite
_diffrn_radiation_source 'fine-focus sealed tube'
_diffrn_radiation_type MoK\a
_diffrn_radiation_wavelength 0.71073
_diffrn_reflns_av_R_equivalents 0.0268
_diffrn_reflns_av_sigmaI/netI 0.0748
_diffrn_reflns_limit_h_max 15
_diffrn_reflns_limit_h_min -15
_diffrn_reflns_limit_k_max 12
_diffrn_reflns_limit_k_min -17
_diffrn_reflns_limit_l_max 20
_diffrn_reflns_limit_l_min -15
_diffrn_reflns_number 16602
_diffrn_reflns_theta_full 26.15
_diffrn_reflns_theta_max 26.15
_diffrn_reflns_theta_min 1.84
_exptl_absorpt_coefficient_mu 1.607
_exptl_absorpt_correction_T_max 0.8822
_exptl_absorpt_correction_T_min 0.6990
_exptl_absorpt_correction_type multi-scan
_exptl_absorpt_process_details 'SADABS (Sheldrick, 2003)'
_exptl_crystal_colour brown
_exptl_crystal_density_diffrn 1.595
_exptl_crystal_density_method 'not measured'
_exptl_crystal_description block
_exptl_crystal_F_000 1516
_exptl_crystal_size_max 0.24
_exptl_crystal_size_mid 0.15
_exptl_crystal_size_min 0.08
_refine_diff_density_max 0.550
_refine_diff_density_min -0.475
_refine_diff_density_rms 0.085
_refine_ls_goodness_of_fit_ref 1.028
_refine_ls_hydrogen_treatment constr
_refine_ls_matrix_type full
_refine_ls_number_parameters 830
_refine_ls_number_reflns 12104
_refine_ls_number_restraints 84
_refine_ls_restrained_S_all 1.043
_refine_ls_R_factor_all 0.1177
_refine_ls_R_factor_gt 0.0611
_refine_ls_shift/su_max 0.001
_refine_ls_shift/su_mean 0.000
_refine_ls_structure_factor_coef Fsqd
_refine_ls_weighting_details 'calc w=1/[\s^2^(Fo^2^)+(0.0850P)^2^+0.0000P] where P=(Fo^2^+2Fc^2^)/3'
_refine_ls_weighting_scheme calc
_refine_ls_wR_factor_gt 0.1441
_refine_ls_wR_factor_ref 0.1707
_reflns_number_gt 7009
_reflns_number_total 12104
_reflns_threshold_expression >2sigma(I)
_cod_data_source_file ICA-2012-390-190-198-1.cif
_cod_data_source_block a26
_cod_original_sg_symbol_H-M P-1
_cod_original_formula_sum 'C51.50 H63 Cl4 Cu4 N10 O16.50'
_cod_database_code 1512419

loop_
_symmetry_equiv_pos_as_xyz
'x, y, z'
'-x, -y, -z'

loop_
_atom_site_label
_atom_site_type_symbol
_atom_site_fract_x
_atom_site_fract_y
_atom_site_fract_z
_atom_site_U_iso_or_equiv
_atom_site_adp_type
_atom_site_occupancy
_atom_site_symmetry_multiplicity
_atom_site_calc_flag
_atom_site_refinement_flags
_atom_site_disorder_assembly
_atom_site_disorder_group
Cu1 Cu 0.82939(5) -0.47881(5) -0.48924(4) 0.0514(2) Uani 1 1 d . . .
Cu2 Cu 1.06705(5) -0.17275(5) -0.50821(4) 0.0467(2) Uani 1 1 d . . .
Cl1 Cl 1.11647(16) -0.42055(16) -0.14486(11) 0.0920(6) Uani 1 1 d . . .
O1 O 0.8412(3) -0.5712(3) -0.4079(3) 0.0664(12) Uani 1 1 d . . .
O2 O 1.0437(3) -0.2710(3) -0.4280(2) 0.0478(9) Uani 1 1 d . . .
O3 O 0.9545(3) -0.2391(3) -0.5678(2) 0.0589(11) Uani 1 1 d . . .
O4 O 1.1927(3) -0.2436(3) -0.5713(2) 0.0653(12) Uani 1 1 d . . .
H4A H 1.1915 -0.3002 -0.5815 0.098 Uiso 1 1 d R . .
H4B H 1.2630 -0.2234 -0.5740 0.098 Uiso 1 1 d R . .
N1 N 0.9387(3) -0.4105(3) -0.4257(3) 0.0446(11) Uani 1 1 d . . .
N2 N 0.8546(4) -0.3781(3) -0.5628(3) 0.0493(12) Uani 1 1 d . . .
N3 N 0.7034(4) -0.5404(3) -0.5463(3) 0.0520(12) Uani 1 1 d . . .
N4 N 1.0660(3) -0.0663(3) -0.5785(2) 0.0428(11) Uani 1 1 d . . .
N5 N 1.1603(3) -0.0840(3) -0.4428(3) 0.0450(11) Uani 1 1 d . . .
C1 C 0.9048(5) -0.5400(4) -0.3474(4) 0.0530(15) Uani 1 1 d . . .
C2 C 0.9602(4) -0.4521(4) -0.3534(3) 0.0450(13) Uani 1 1 d . . .
C3 C 1.0234(4) -0.4152(4) -0.2907(3) 0.0499(14) Uani 1 1 d . . .
H3 H 1.0569 -0.3560 -0.2938 0.060 Uiso 1 1 calc R . .
C4 C 1.0364(5) -0.4662(5) -0.2240(4) 0.0609(17) Uani 1 1 d . . .
C5 C 0.9861(6) -0.5549(5) -0.2183(4) 0.075(2) Uani 1 1 d . . .
H5 H 0.9958 -0.5897 -0.1732 0.091 Uiso 1 1 calc R . .
C6 C 0.9215(6) -0.5903(5) -0.2807(4) 0.0703(19) Uani 1 1 d . . .
H6 H 0.8885 -0.6497 -0.2774 0.084 Uiso 1 1 calc R . .
C7 C 0.9755(4) -0.3341(4) -0.4567(3) 0.0439(13) Uani 1 1 d . . .
C8 C 0.9249(4) -0.3162(4) -0.5362(3) 0.0469(14) Uani 1 1 d . . .
C9 C 0.8008(5) -0.3567(4) -0.6372(4) 0.0647(18) Uani 1 1 d . . .
H9A H 0.8516 -0.3385 -0.6779 0.078 Uiso 1 1 calc R . .
H9B H 0.7586 -0.3053 -0.6267 0.078 Uiso 1 1 calc R . .
C10 C 0.7316(5) -0.4416(5) -0.6683(4) 0.0651(18) Uani 1 1 d . . .
H10A H 0.6924 -0.4247 -0.7147 0.078 Uiso 1 1 calc R . .
H10B H 0.7754 -0.4896 -0.6860 0.078 Uiso 1 1 calc RD . .
C11 C 0.6568(5) -0.4801(5) -0.6059(4) 0.0670(18) Uani 1 1 d . . .
H11A H 0.6286 -0.4287 -0.5768 0.080 Uiso 1 1 calc R . .
H11B H 0.5993 -0.5159 -0.6333 0.080 Uiso 1 1 calc R . .
C12 C 0.7297(5) -0.6291(4) -0.5873(4) 0.0673(18) Uani 1 1 d . . .
H12A H 0.7455 -0.6724 -0.5475 0.101 Uiso 1 1 calc R . .
H12B H 0.7889 -0.6170 -0.6213 0.101 Uiso 1 1 calc RD . .
H12C H 0.6714 -0.6547 -0.6194 0.101 Uiso 1 1 calc R . .
C13 C 0.6231(5) -0.5640(5) -0.4838(4) 0.0730(19) Uani 1 1 d . . .
H13A H 0.5579 -0.5839 -0.5098 0.109 Uiso 1 1 calc R . .
H13B H 0.6148 -0.5103 -0.4496 0.109 Uiso 1 1 calc R . .
H13C H 0.6449 -0.6131 -0.4520 0.109 Uiso 1 1 calc R . .
C14 C 1.0144(4) -0.0669(4) -0.6489(3) 0.0501(14) Uani 1 1 d . . .
H14 H 0.9741 -0.1201 -0.6668 0.060 Uiso 1 1 calc R . .
C15 C 1.0209(5) 0.0119(4) -0.6951(3) 0.0543(15) Uani 1 1 d . . .
H15 H 0.9837 0.0109 -0.7433 0.065 Uiso 1 1 calc R . .
C16 C 1.0810(5) 0.0906(4) -0.6712(3) 0.0488(14) Uani 1 1 d . . .
C17 C 1.1335(4) 0.0894(4) -0.5973(3) 0.0483(14) Uani 1 1 d . . .
H17 H 1.1735 0.1420 -0.5778 0.058 Uiso 1 1 calc R . .
C18 C 1.1256(4) 0.0105(4) -0.5539(3) 0.0415(12) Uani 1 1 d . . .
C19 C 1.1793(4) -0.0001(4) -0.4752(3) 0.0436(13) Uani 1 1 d . . .
C20 C 1.2451(4) 0.0682(4) -0.4374(3) 0.0520(15) Uani 1 1 d . . .
H20 H 1.2573 0.1258 -0.4604 0.062 Uiso 1 1 calc R . .
C21 C 1.2936(5) 0.0511(4) -0.3647(4) 0.0551(15) Uani 1 1 d . . .
C22 C 1.2710(5) -0.0338(4) -0.3322(3) 0.0546(15) Uani 1 1 d . . .
H22 H 1.3002 -0.0473 -0.2831 0.066 Uiso 1 1 calc R . .
C23 C 1.2047(4) -0.0990(4) -0.3728(3) 0.0500(14) Uani 1 1 d . . .
H23 H 1.1903 -0.1565 -0.3501 0.060 Uiso 1 1 calc R . .
C24 C 1.0890(6) 0.1752(4) -0.7202(4) 0.0709(19) Uani 1 1 d . . .
H24A H 1.1499 0.1754 -0.7533 0.106 Uiso 1 1 calc R . .
H24B H 1.0939 0.2295 -0.6850 0.106 Uiso 1 1 calc R . .
H24C H 1.0283 0.1752 -0.7539 0.106 Uiso 1 1 calc R . .
C25 C 1.3650(6) 0.1254(5) -0.3241(4) 0.085(2) Uani 1 1 d . . .
H25A H 1.3442 0.1343 -0.2692 0.127 Uiso 1 1 calc R . .
H25B H 1.3618 0.1824 -0.3517 0.127 Uiso 1 1 calc R . .
H25C H 1.4350 0.1074 -0.3255 0.127 Uiso 1 1 calc R . .
Cu3 Cu 0.67506(5) 0.00049(5) 0.05123(4) 0.0469(2) Uani 1 1 d . . .
Cu4 Cu 0.50249(6) -0.31845(5) -0.05927(4) 0.0494(2) Uani 1 1 d . . .
Cl2 Cl 0.25157(16) -0.13426(13) 0.27212(12) 0.0880(6) Uani 1 1 d . . .
O5 O 0.6100(3) 0.0777(3) 0.1333(2) 0.0560(10) Uani 1 1 d . . .
O6 O 0.4803(3) -0.2296(3) 0.0292(2) 0.0497(10) Uani 1 1 d . . .
O7 O 0.6275(3) -0.2378(3) -0.0816(2) 0.0538(10) Uani 1 1 d . . .
O8 O 0.3910(3) -0.2588(3) -0.1434(2) 0.0650(12) Uani 1 1 d D . .
H8 H 0.4136 -0.1940 -0.1452 0.098 Uiso 1 1 d R . .
N6 N 0.5557(3) -0.0847(3) 0.0708(3) 0.0426(11) Uani 1 1 d . . .
N7 N 0.6992(3) -0.0927(3) -0.0351(3) 0.0453(11) Uani 1 1 d . . .
N8 N 0.8017(4) 0.0888(3) 0.0367(3) 0.0525(12) Uani 1 1 d . . .
N9 N 0.3933(4) -0.4107(3) -0.0212(3) 0.0476(11) Uani 1 1 d . . .
N10 N 0.5299(4) -0.4235(3) -0.1343(3) 0.0529(12) Uani 1 1 d . . .
C26 C 0.5262(4) 0.0326(4) 0.1651(3) 0.0463(13) Uani 1 1 d . . .
C27 C 0.4936(4) -0.0576(4) 0.1348(3) 0.0410(12) Uani 1 1 d . . .
C28 C 0.4108(4) -0.1091(4) 0.1671(3) 0.0472(14) Uani 1 1 d . . .
H28 H 0.3904 -0.1688 0.1473 0.057 Uiso 1 1 calc R . .
C29 C 0.3581(5) -0.0686(4) 0.2309(4) 0.0567(16) Uani 1 1 d . . .
C30 C 0.3870(5) 0.0188(5) 0.2616(4) 0.0654(18) Uani 1 1 d . . .
H30 H 0.3506 0.0439 0.3042 0.078 Uiso 1 1 calc R . .
C31 C 0.4706(5) 0.0691(4) 0.2287(4) 0.0606(17) Uani 1 1 d . . .
H31 H 0.4903 0.1287 0.2493 0.073 Uiso 1 1 calc R . .
C32 C 0.5480(4) -0.1602(4) 0.0264(3) 0.0416(13) Uani 1 1 d . . .
C33 C 0.6318(4) -0.1639(4) -0.0353(3) 0.0455(13) Uani 1 1 d . . .
C34 C 0.7880(5) -0.0932(5) -0.0890(4) 0.0668(18) Uani 1 1 d . . .
H34A H 0.7639 -0.1133 -0.1427 0.080 Uiso 1 1 calc R . .
H34B H 0.8348 -0.1373 -0.0707 0.080 Uiso 1 1 calc R . .
C35 C 0.8460(5) 0.0017(5) -0.0920(4) 0.073(2) Uani 1 1 d . . .
H35A H 0.9065 -0.0026 -0.1261 0.088 Uiso 1 1 calc R . .
H35B H 0.8014 0.0433 -0.1170 0.088 Uiso 1 1 calc RD . .
C36 C 0.8815(5) 0.0436(5) -0.0111(4) 0.0685(19) Uani 1 1 d . . .
H36A H 0.9070 -0.0050 0.0205 0.082 Uiso 1 1 calc R . .
H36B H 0.9397 0.0892 -0.0195 0.082 Uiso 1 1 calc R . .
C37 C 0.7752(5) 0.1761(4) -0.0024(4) 0.073(2) Uani 1 1 d . . .
H37A H 0.8381 0.2136 -0.0137 0.110 Uiso 1 1 calc R . .
H37B H 0.7327 0.2102 0.0333 0.110 Uiso 1 1 calc R . .
H37C H 0.7378 0.1602 -0.0518 0.110 Uiso 1 1 calc RD . .
C38 C 0.8502(5) 0.1195(5) 0.1156(4) 0.079(2) Uani 1 1 d . . .
H38A H 0.8723 0.0667 0.1423 0.119 Uiso 1 1 calc R . .
H38B H 0.8003 0.1488 0.1485 0.119 Uiso 1 1 calc R . .
H38C H 0.9092 0.1630 0.1070 0.119 Uiso 1 1 calc R . .
C39 C 0.3251(5) -0.3973(4) 0.0376(3) 0.0549(15) Uani 1 1 d . . .
H39 H 0.3309 -0.3409 0.0666 0.066 Uiso 1 1 calc R . .
C40 C 0.2478(5) -0.4621(5) 0.0570(4) 0.0640(17) Uani 1 1 d . . .
H40 H 0.2004 -0.4488 0.0970 0.077 Uiso 1 1 calc R . .
C41 C 0.2394(5) -0.5494(4) 0.0165(4) 0.0636(17) Uani 1 1 d . . .
C42 C 0.3096(5) -0.5633(4) -0.0430(4) 0.0571(16) Uani 1 1 d . . .
H42 H 0.3058 -0.6199 -0.0716 0.069 Uiso 1 1 calc R . .
C43 C 0.3868(5) -0.4948(4) -0.0616(3) 0.0475(14) Uani 1 1 d . . .
C44 C 0.4655(5) -0.5010(4) -0.1246(3) 0.0491(14) Uani 1 1 d . . .
C45 C 0.4761(5) -0.5810(4) -0.1735(3) 0.0543(15) Uani 1 1 d . . .
H45 H 0.4314 -0.6339 -0.1663 0.065 Uiso 1 1 calc R . .
C46 C 0.5504(5) -0.5822(4) -0.2308(3) 0.0582(17) Uani 1 1 d . . .
C47 C 0.6145(5) -0.5003(5) -0.2407(3) 0.0636(18) Uani 1 1 d . . .
H47 H 0.6652 -0.4976 -0.2804 0.076 Uiso 1 1 calc R . .
C48 C 0.6016(5) -0.4234(4) -0.1908(3) 0.0583(16) Uani 1 1 d . . .
H48 H 0.6451 -0.3696 -0.1973 0.070 Uiso 1 1 calc R . .
C49 C 0.1575(6) -0.6224(5) 0.0378(5) 0.098(3) Uani 1 1 d . . .
H49A H 0.0903 -0.6021 0.0261 0.147 Uiso 1 1 calc R . .
H49B H 0.1623 -0.6341 0.0941 0.147 Uiso 1 1 calc R . .
H49C H 0.1668 -0.6784 0.0068 0.147 Uiso 1 1 calc R . .
C50 C 0.5618(7) -0.6658(5) -0.2832(4) 0.092(3) Uani 1 1 d . . .
H50A H 0.5248 -0.7187 -0.2601 0.139 Uiso 1 1 calc R . .
H50B H 0.6342 -0.6761 -0.2877 0.139 Uiso 1 1 calc R . .
H50C H 0.5338 -0.6568 -0.3357 0.139 Uiso 1 1 calc R . .
C51 C 0.3606(7) -0.2925(5) -0.2203(4) 0.095(3) Uani 1 1 d D . .
H51A H 0.4160 -0.2782 -0.2575 0.142 Uiso 1 1 calc R . .
H51B H 0.2998 -0.2640 -0.2367 0.142 Uiso 1 1 calc R . .
H51C H 0.3453 -0.3586 -0.2196 0.142 Uiso 1 1 calc R . .
Cl3 Cl 0.82880(19) -0.17838(14) 0.15130(12) 0.0869(6) Uani 1 1 d D . .
O9 O 0.7958(6) -0.0854(4) 0.1603(4) 0.143(3) Uani 1 1 d D . .
O10 O 0.7379(6) -0.2362(5) 0.1387(5) 0.153(3) Uani 1 1 d . . .
O11 O 0.8904(7) -0.1823(6) 0.0822(5) 0.160(3) Uani 1 1 d . . .
O12 O 0.8738(8) -0.1949(6) 0.2218(5) 0.206(4) Uani 1 1 d D . .
Cl4 Cl 0.62800(18) -0.28564(15) -0.39843(15) 0.0965(7) Uani 1 1 d DU . .
O13A O 0.5495(7) -0.3427(7) -0.3694(6) 0.109(4) Uani 0.60 1 d PD A 1
O14A O 0.7216(6) -0.3273(8) -0.3968(8) 0.169(7) Uani 0.60 1 d PDU A 1
O15A O 0.6059(11) -0.2760(8) -0.4835(5) 0.178(7) Uani 0.60 1 d PD A 1
O16A O 0.6361(10) -0.1999(7) -0.3637(8) 0.207(8) Uani 0.60 1 d PDU A 1
O13B O 0.5209(8) -0.2944(18) -0.3852(13) 0.223(15) Uani 0.40 1 d PDU A 2
O14B O 0.6654(18) -0.3724(9) -0.4055(13) 0.201(11) Uani 0.40 1 d PDU A 2
O15B O 0.6502(19) -0.2341(14) -0.4650(9) 0.233(14) Uani 0.40 1 d PDU A 2
O16B O 0.6753(14) -0.2385(12) -0.3291(9) 0.159(9) Uani 0.40 1 d PDU A 2
O17 O 1.4044(8) -0.1931(8) -0.5315(7) 0.157(4) Uani 0.70 1 d PD B 4
H17A H 1.4573 -0.2226 -0.5204 0.236 Uiso 0.70 1 d PR B 4
C52 C 1.4390(12) -0.0994(9) -0.5183(10) 0.153(7) Uani 0.70 1 d PD B 4
H52A H 1.4616 -0.0890 -0.4633 0.230 Uiso 0.70 1 calc PR B 4
H52B H 1.3831 -0.0616 -0.5289 0.230 Uiso 0.70 1 calc PR B 4
H52C H 1.4959 -0.0833 -0.5536 0.230 Uiso 0.70 1 calc PR B 4

loop_
_atom_site_aniso_label
_atom_site_aniso_U_11
_atom_site_aniso_U_22
_atom_site_aniso_U_33
_atom_site_aniso_U_23
_atom_site_aniso_U_13
_atom_site_aniso_U_12
Cu1 0.0545(5) 0.0475(4) 0.0510(4) 0.0014(3) -0.0095(3) -0.0016(3)
Cu2 0.0520(4) 0.0452(4) 0.0423(4) 0.0029(3) -0.0055(3) 0.0005(3)
Cl1 0.0968(14) 0.1194(17) 0.0587(11) 0.0109(11) -0.0293(10) 0.0009(12)
O1 0.079(3) 0.051(3) 0.067(3) 0.005(2) -0.017(2) -0.004(2)
O2 0.053(2) 0.050(2) 0.040(2) 0.0001(17) -0.0077(17) -0.0023(19)
O3 0.067(3) 0.054(3) 0.054(3) 0.013(2) -0.016(2) -0.010(2)
O4 0.076(3) 0.046(2) 0.075(3) 0.002(2) 0.022(2) 0.014(2)
N1 0.049(3) 0.043(3) 0.042(3) 0.003(2) -0.008(2) 0.008(2)
N2 0.050(3) 0.057(3) 0.041(3) 0.004(2) -0.018(2) 0.000(2)
N3 0.051(3) 0.054(3) 0.050(3) -0.006(2) 0.000(2) 0.003(2)
N4 0.042(3) 0.051(3) 0.035(3) 0.001(2) -0.002(2) 0.006(2)
N5 0.044(3) 0.045(3) 0.046(3) 0.001(2) -0.001(2) 0.004(2)
C1 0.060(4) 0.053(4) 0.046(4) 0.001(3) -0.005(3) 0.011(3)
C2 0.044(3) 0.044(3) 0.048(3) 0.005(3) 0.000(3) 0.008(3)
C3 0.050(3) 0.048(3) 0.052(4) 0.005(3) 0.000(3) 0.009(3)
C4 0.058(4) 0.083(5) 0.044(4) 0.008(3) -0.005(3) 0.018(4)
C5 0.090(5) 0.078(5) 0.061(4) 0.020(4) -0.006(4) 0.013(4)
C6 0.085(5) 0.057(4) 0.067(5) 0.016(4) -0.004(4) -0.006(4)
C7 0.043(3) 0.048(3) 0.041(3) 0.005(3) 0.000(3) 0.006(3)
C8 0.041(3) 0.057(4) 0.043(3) -0.001(3) -0.001(3) 0.005(3)
C9 0.072(4) 0.062(4) 0.060(4) 0.006(3) -0.019(3) 0.000(3)
C10 0.069(4) 0.076(5) 0.049(4) 0.004(3) -0.017(3) -0.005(4)
C11 0.061(4) 0.067(4) 0.074(5) 0.000(4) -0.017(4) 0.009(3)
C12 0.070(4) 0.065(4) 0.068(4) -0.003(3) -0.007(3) 0.013(4)
C13 0.059(4) 0.086(5) 0.074(5) -0.006(4) 0.003(4) 0.007(4)
C14 0.049(3) 0.054(4) 0.047(4) 0.000(3) -0.002(3) 0.004(3)
C15 0.062(4) 0.064(4) 0.039(3) 0.003(3) 0.000(3) 0.016(3)
C16 0.057(4) 0.047(3) 0.044(3) 0.006(3) 0.007(3) 0.017(3)
C17 0.053(4) 0.047(3) 0.046(3) 0.002(3) 0.001(3) 0.010(3)
C18 0.039(3) 0.042(3) 0.044(3) 0.000(3) 0.002(2) 0.008(2)
C19 0.046(3) 0.046(3) 0.039(3) -0.002(3) -0.001(2) 0.009(3)
C20 0.058(4) 0.042(3) 0.056(4) 0.000(3) -0.006(3) 0.002(3)
C21 0.059(4) 0.052(4) 0.053(4) -0.004(3) -0.017(3) 0.003(3)
C22 0.062(4) 0.060(4) 0.042(3) 0.006(3) -0.015(3) 0.006(3)
C23 0.060(4) 0.048(3) 0.042(3) 0.006(3) -0.011(3) 0.006(3)
C24 0.100(5) 0.064(4) 0.052(4) 0.009(3) 0.006(4) 0.026(4)
C25 0.097(6) 0.065(5) 0.089(5) 0.003(4) -0.048(4) -0.008(4)
Cu3 0.0441(4) 0.0429(4) 0.0533(4) -0.0043(3) 0.0040(3) 0.0042(3)
Cu4 0.0611(5) 0.0409(4) 0.0460(4) -0.0097(3) 0.0001(3) 0.0078(3)
Cl2 0.0946(14) 0.0720(12) 0.0994(14) 0.0153(11) 0.0519(11) 0.0109(10)
O5 0.057(3) 0.042(2) 0.068(3) -0.010(2) 0.009(2) 0.0028(19)
O6 0.052(2) 0.044(2) 0.051(2) -0.0122(18) 0.0050(18) -0.0032(19)
O7 0.061(3) 0.050(2) 0.049(2) -0.0182(19) 0.0074(19) 0.0064(19)
O8 0.094(3) 0.044(2) 0.056(3) -0.006(2) -0.020(2) 0.007(2)
N6 0.044(3) 0.038(2) 0.045(3) -0.008(2) 0.006(2) 0.004(2)
N7 0.047(3) 0.045(3) 0.044(3) -0.001(2) 0.009(2) 0.007(2)
N8 0.051(3) 0.046(3) 0.062(3) 0.007(2) -0.005(2) 0.012(2)
N9 0.057(3) 0.042(3) 0.045(3) -0.002(2) -0.006(2) 0.013(2)
N10 0.070(3) 0.044(3) 0.045(3) -0.008(2) -0.004(2) 0.011(3)
C26 0.053(4) 0.044(3) 0.043(3) -0.004(3) 0.004(3) 0.010(3)
C27 0.044(3) 0.041(3) 0.039(3) 0.000(2) 0.003(2) 0.009(3)
C28 0.055(4) 0.043(3) 0.044(3) -0.001(3) 0.007(3) 0.010(3)
C29 0.059(4) 0.060(4) 0.053(4) 0.006(3) 0.013(3) 0.012(3)
C30 0.077(5) 0.059(4) 0.062(4) -0.006(3) 0.015(3) 0.021(4)
C31 0.073(4) 0.046(4) 0.062(4) -0.016(3) 0.010(3) 0.006(3)
C32 0.047(3) 0.041(3) 0.038(3) -0.004(2) -0.004(2) 0.012(3)
C33 0.045(3) 0.053(4) 0.039(3) 0.000(3) 0.000(2) 0.006(3)
C34 0.062(4) 0.068(4) 0.069(4) -0.006(3) 0.018(3) 0.008(3)
C35 0.062(4) 0.078(5) 0.081(5) 0.005(4) 0.022(4) 0.010(4)
C36 0.041(4) 0.067(4) 0.099(6) 0.016(4) 0.010(3) 0.008(3)
C37 0.070(4) 0.062(4) 0.091(5) 0.025(4) 0.008(4) 0.015(4)
C38 0.058(4) 0.083(5) 0.094(6) 0.007(4) -0.025(4) -0.005(4)
C39 0.071(4) 0.049(4) 0.046(4) -0.004(3) 0.002(3) 0.015(3)
C40 0.069(4) 0.066(4) 0.059(4) -0.002(3) 0.008(3) 0.017(4)
C41 0.056(4) 0.053(4) 0.081(5) 0.000(3) 0.002(3) 0.003(3)
C42 0.069(4) 0.036(3) 0.066(4) -0.007(3) -0.011(3) 0.008(3)
C43 0.059(4) 0.042(3) 0.044(3) -0.005(3) -0.014(3) 0.017(3)
C44 0.066(4) 0.039(3) 0.044(3) -0.007(3) -0.015(3) 0.018(3)
C45 0.075(4) 0.047(3) 0.042(3) -0.006(3) -0.010(3) 0.013(3)
C46 0.091(5) 0.041(3) 0.044(4) -0.005(3) -0.007(3) 0.019(3)
C47 0.089(5) 0.065(4) 0.039(3) -0.008(3) 0.003(3) 0.026(4)
C48 0.076(4) 0.052(4) 0.048(4) -0.005(3) 0.000(3) 0.015(3)
C49 0.088(6) 0.075(5) 0.125(7) -0.016(5) 0.030(5) -0.013(4)
C50 0.146(8) 0.063(5) 0.068(5) -0.022(4) 0.010(5) 0.023(5)
C51 0.121(7) 0.062(5) 0.099(6) -0.011(4) -0.013(5) 0.002(5)
Cl3 0.1219(17) 0.0664(12) 0.0681(13) 0.0026(10) -0.0232(12) -0.0161(12)
O9 0.216(8) 0.073(4) 0.136(6) -0.019(4) -0.022(5) -0.005(5)
O10 0.162(7) 0.092(5) 0.193(7) -0.053(5) 0.004(6) -0.035(5)
O11 0.191(8) 0.158(7) 0.131(6) 0.014(5) 0.052(6) 0.006(6)
O12 0.270(11) 0.189(8) 0.153(7) 0.044(6) -0.130(7) -0.023(8)
Cl4 0.0866(15) 0.0775(14) 0.1195(19) -0.0202(13) 0.0198(13) -0.0193(12)
O13A 0.049(6) 0.143(10) 0.134(9) 0.052(8) -0.005(6) -0.025(6)
O14A 0.074(7) 0.172(13) 0.254(15) -0.102(12) 0.007(8) 0.011(8)
O15A 0.31(2) 0.102(10) 0.119(10) 0.035(8) 0.083(12) 0.000(12)
O16A 0.192(13) 0.129(10) 0.292(15) -0.116(11) 0.093(11) 0.016(9)
O13B 0.107(16) 0.30(3) 0.26(3) 0.02(2) -0.032(16) 0.007(18)
O14B 0.27(3) 0.098(12) 0.23(2) -0.006(13) 0.03(2) 0.030(14)
O15B 0.27(2) 0.192(18) 0.227(18) 0.098(15) -0.010(15) -0.060(15)
O16B 0.134(16) 0.107(14) 0.220(19) -0.081(14) -0.019(14) -0.035(13)
O17 0.121(8) 0.134(9) 0.212(12) 0.001(9) -0.010(8) -0.009(7)
C52 0.158(15) 0.102(12) 0.202(17) -0.022(12) 0.077(13) 0.032(11)

loop_
_atom_type_symbol
_atom_type_description
_atom_type_scat_dispersion_real
_atom_type_scat_dispersion_imag
_atom_type_scat_source
C C 0.0033 0.0016 'International Tables Vol C Tables 4.2.6.8 and 6.1.1.4'
H H 0.0000 0.0000 'International Tables Vol C Tables 4.2.6.8 and 6.1.1.4'
N N 0.0061 0.0033 'International Tables Vol C Tables 4.2.6.8 and 6.1.1.4'
O O 0.0106 0.0060 'International Tables Vol C Tables 4.2.6.8 and 6.1.1.4'
Cl Cl 0.1484 0.1585 'International Tables Vol C Tables 4.2.6.8 and 6.1.1.4'
Cu Cu 0.3201 1.2651 'International Tables Vol C Tables 4.2.6.8 and 6.1.1.4'

loop_
_geom_angle_atom_site_label_1
_geom_angle_atom_site_label_2
_geom_angle_atom_site_label_3
_geom_angle
N1 Cu1 N2 83.86(18)
N1 Cu1 O1 83.00(18)
N2 Cu1 O1 165.29(18)
N1 Cu1 N3 172.55(19)
N2 Cu1 N3 96.53(19)
O1 Cu1 N3 97.35(19)
O3 Cu2 N4 91.64(17)
O3 Cu2 N5 167.33(18)
N4 Cu2 N5 82.04(18)
O3 Cu2 O2 85.70(16)
N4 Cu2 O2 168.93(16)
N5 Cu2 O2 98.41(17)
O3 Cu2 O4 95.33(17)
N4 Cu2 O4 97.45(16)
N5 Cu2 O4 96.37(17)
O2 Cu2 O4 93.50(15)
C1 O1 Cu1 112.3(4)
C7 O2 Cu2 108.8(3)
C8 O3 Cu2 111.9(3)
Cu2 O4 H4A 125.2
Cu2 O4 H4B 127.7
H4A O4 H4B 103.5
C7 N1 C2 132.2(5)
C7 N1 Cu1 114.2(4)
C2 N1 Cu1 113.6(4)
C8 N2 C9 116.1(5)
C8 N2 Cu1 112.2(4)
C9 N2 Cu1 131.4(4)
C12 N3 C13 107.9(5)
C12 N3 C11 109.9(5)
C13 N3 C11 107.9(5)
C12 N3 Cu1 109.9(4)
C13 N3 Cu1 107.6(4)
C11 N3 Cu1 113.5(4)
C14 N4 C18 119.3(5)
C14 N4 Cu2 124.8(4)
C18 N4 Cu2 115.8(3)
C23 N5 C19 118.7(5)
C23 N5 Cu2 127.0(4)
C19 N5 Cu2 114.3(4)
O1 C1 C6 123.3(6)
O1 C1 C2 118.4(5)
C6 C1 C2 118.2(6)
C3 C2 N1 127.5(5)
C3 C2 C1 120.5(5)
N1 C2 C1 112.0(5)
C4 C3 C2 119.8(6)
C4 C3 H3 120.1
C2 C3 H3 120.1
C3 C4 C5 120.7(6)
C3 C4 Cl1 120.2(5)
C5 C4 Cl1 119.1(5)
C6 C5 C4 118.9(6)
C6 C5 H5 120.6
C4 C5 H5 120.6
C1 C6 C5 121.7(6)
C1 C6 H6 119.1
C5 C6 H6 119.1
O2 C7 N1 129.7(5)
O2 C7 C8 117.2(5)
N1 C7 C8 113.1(5)
O3 C8 N2 127.4(5)
O3 C8 C7 115.9(5)
N2 C8 C7 116.6(5)
N2 C9 C10 110.2(5)
N2 C9 H9A 109.6
C10 C9 H9A 109.6
N2 C9 H9B 109.6
C10 C9 H9B 109.6
H9A C9 H9B 108.1
C11 C10 C9 113.1(5)
C11 C10 H10A 109.0
C9 C10 H10A 109.0
C11 C10 H10B 109.0
C9 C10 H10B 109.0
H10A C10 H10B 107.8
N3 C11 C10 114.6(5)
N3 C11 H11A 108.6
C10 C11 H11A 108.6
N3 C11 H11B 108.6
C10 C11 H11B 108.6
H11A C11 H11B 107.6
N3 C12 H12A 109.5
N3 C12 H12B 109.5
H12A C12 H12B 109.5
N3 C12 H12C 109.5
H12A C12 H12C 109.5
H12B C12 H12C 109.5
N3 C13 H13A 109.5
N3 C13 H13B 109.5
H13A C13 H13B 109.5
N3 C13 H13C 109.5
H13A C13 H13C 109.5
H13B C13 H13C 109.5
N4 C14 C15 120.2(6)
N4 C14 H14 119.9
C15 C14 H14 119.9
C16 C15 C14 121.4(5)
C16 C15 H15 119.3
C14 C15 H15 119.3
C15 C16 C17 117.1(5)
C15 C16 C24 122.0(5)
C17 C16 C24 120.9(6)
C18 C17 C16 119.7(5)
C18 C17 H17 120.2
C16 C17 H17 120.2
N4 C18 C17 122.2(5)
N4 C18 C19 112.9(5)
C17 C18 C19 124.8(5)
N5 C19 C20 120.9(5)
N5 C19 C18 114.9(5)
C20 C19 C18 124.2(5)
C19 C20 C21 120.1(5)
C19 C20 H20 120.0
C21 C20 H20 120.0
C22 C21 C20 117.8(5)
C22 C21 C25 122.4(5)
C20 C21 C25 119.8(6)
C21 C22 C23 119.4(5)
C21 C22 H22 120.3
C23 C22 H22 120.3
N5 C23 C22 123.2(5)
N5 C23 H23 118.4
C22 C23 H23 118.4
C16 C24 H24A 109.5
C16 C24 H24B 109.5
H24A C24 H24B 109.5
C16 C24 H24C 109.5
H24A C24 H24C 109.5
H24B C24 H24C 109.5
C21 C25 H25A 109.5
C21 C25 H25B 109.5
H25A C25 H25B 109.5
C21 C25 H25C 109.5
H25A C25 H25C 109.5
H25B C25 H25C 109.5
N6 Cu3 O5 82.84(17)
N6 Cu3 N7 82.20(18)
O5 Cu3 N7 163.65(18)
N6 Cu3 N8 177.09(19)
O5 Cu3 N8 95.78(18)
N7 Cu3 N8 99.46(19)
O7 Cu4 O6 85.61(15)
O7 Cu4 N9 168.82(17)
O6 Cu4 N9 93.14(17)
O7 Cu4 N10 97.83(19)
O6 Cu4 N10 170.18(18)
N9 Cu4 N10 81.7(2)
O7 Cu4 O8 99.06(17)
O6 Cu4 O8 94.28(15)
N9 Cu4 O8 92.11(17)
N10 Cu4 O8 94.25(17)
C26 O5 Cu3 111.7(3)
C32 O6 Cu4 109.8(3)
C33 O7 Cu4 110.3(3)
C51 O8 Cu4 127.4(4)
C51 O8 H8 109.5
Cu4 O8 H8 105.5
C32 N6 C27 129.8(5)
C32 N6 Cu3 115.8(4)
C27 N6 Cu3 114.4(3)
C33 N7 C34 119.3(5)
C33 N7 Cu3 112.9(4)
C34 N7 Cu3 127.3(4)
C36 N8 C38 107.2(5)
C36 N8 C37 110.2(5)
C38 N8 C37 105.7(5)
C36 N8 Cu3 110.7(4)
C38 N8 Cu3 111.2(4)
C37 N8 Cu3 111.8(4)
C39 N9 C43 118.2(5)
C39 N9 Cu4 126.4(4)
C43 N9 Cu4 115.3(4)
C48 N10 C44 119.3(5)
C48 N10 Cu4 126.7(4)
C44 N10 Cu4 113.9(4)
O5 C26 C31 123.1(5)
O5 C26 C27 118.9(5)
C31 C26 C27 118.0(5)
C28 C27 N6 126.6(5)
C28 C27 C26 121.7(5)
N6 C27 C26 111.7(5)
C27 C28 C29 117.7(5)
C27 C28 H28 121.2
C29 C28 H28 121.2
C30 C29 C28 122.3(6)
C30 C29 Cl2 119.9(5)
C28 C29 Cl2 117.8(5)
C29 C30 C31 119.1(6)
C29 C30 H30 120.5
C31 C30 H30 120.5
C30 C31 C26 121.2(6)
C30 C31 H31 119.4
C26 C31 H31 119.4
O6 C32 N6 128.7(5)
O6 C32 C33 117.8(5)
N6 C32 C33 113.5(5)
O7 C33 N7 128.5(5)
O7 C33 C32 116.0(5)
N7 C33 C32 115.5(5)
N7 C34 C35 111.5(5)
N7 C34 H34A 109.3
C35 C34 H34A 109.3
N7 C34 H34B 109.3
C35 C34 H34B 109.3
H34A C34 H34B 108.0
C36 C35 C34 114.6(6)
C36 C35 H35A 108.6
C34 C35 H35A 108.6
C36 C35 H35B 108.6
C34 C35 H35B 108.6
H35A C35 H35B 107.6
N8 C36 C35 115.8(5)
N8 C36 H36A 108.3
C35 C36 H36A 108.3
N8 C36 H36B 108.3
C35 C36 H36B 108.3
H36A C36 H36B 107.4
N8 C37 H37A 109.5
N8 C37 H37B 109.5
H37A C37 H37B 109.5
N8 C37 H37C 109.5
H37A C37 H37C 109.5
H37B C37 H37C 109.5
N8 C38 H38A 109.5
N8 C38 H38B 109.5
H38A C38 H38B 109.5
N8 C38 H38C 109.5
H38A C38 H38C 109.5
H38B C38 H38C 109.5
N9 C39 C40 123.1(6)
N9 C39 H39 118.4
C40 C39 H39 118.4
C39 C40 C41 119.9(6)
C39 C40 H40 120.1
C41 C40 H40 120.1
C42 C41 C40 116.9(6)
C42 C41 C49 122.0(6)
C40 C41 C49 121.1(6)
C41 C42 C43 121.4(6)
C41 C42 H42 119.3
C43 C42 H42 119.3
N9 C43 C42 120.4(5)
N9 C43 C44 113.1(5)
C42 C43 C44 126.4(5)
N10 C44 C45 120.1(6)
N10 C44 C43 115.9(5)
C45 C44 C43 123.9(6)
C46 C45 C44 121.1(6)
C46 C45 H45 119.5
C44 C45 H45 119.5
C45 C46 C47 117.5(5)
C45 C46 C50 121.6(6)
C47 C46 C50 120.9(6)
C48 C47 C46 119.3(6)
C48 C47 H47 120.3
C46 C47 H47 120.3
N10 C48 C47 122.6(6)
N10 C48 H48 118.7
C47 C48 H48 118.7
C41 C49 H49A 109.5
C41 C49 H49B 109.5
H49A C49 H49B 109.5
C41 C49 H49C 109.5
H49A C49 H49C 109.5
H49B C49 H49C 109.5
C46 C50 H50A 109.5
C46 C50 H50B 109.5
H50A C50 H50B 109.5
C46 C50 H50C 109.5
H50A C50 H50C 109.5
H50B C50 H50C 109.5
O8 C51 H51A 109.5
O8 C51 H51B 109.5
H51A C51 H51B 109.5
O8 C51 H51C 109.5
H51A C51 H51C 109.5
H51B C51 H51C 109.5
O12 Cl3 O10 111.0(5)
O12 Cl3 O11 117.2(6)
O10 Cl3 O11 108.9(5)
O12 Cl3 O9 105.6(5)
O10 Cl3 O9 105.6(5)
O11 Cl3 O9 107.9(5)
O16A Cl4 O13A 114.1(5)
O16A Cl4 O15B 80.1(11)
O13A Cl4 O15B 139.2(11)
O16A Cl4 O14B 148.3(10)
O13A Cl4 O14B 76.6(10)
O15B Cl4 O14B 112.0(7)
O16A Cl4 O14A 112.6(6)
O13A Cl4 O14A 110.8(6)
O15B Cl4 O14A 96.5(13)
O14B Cl4 O14A 39.5(9)
O16A Cl4 O13B 91.0(12)
O13A Cl4 O13B 36.7(10)
O15B Cl4 O13B 110.2(7)
O14B Cl4 O13B 110.2(7)
O14A Cl4 O13B 147.3(11)
O16A Cl4 O16B 41.5(9)
O13A Cl4 O16B 105.0(10)
O15B Cl4 O16B 109.3(7)
O14B Cl4 O16B 108.0(7)
O14A Cl4 O16B 80.3(9)
O13B Cl4 O16B 107.0(7)
O16A Cl4 O15A 107.3(6)
O13A Cl4 O15A 106.7(5)
O15B Cl4 O15A 34.7(10)
O14B Cl4 O15A 96.9(10)
O14A Cl4 O15A 104.8(5)
O13B Cl4 O15A 88.2(12)
O16B Cl4 O15A 143.4(9)
C52 O17 H17A 104.6

loop_
_geom_bond_atom_site_label_1
_geom_bond_atom_site_label_2
_geom_bond_distance
Cu1 N1 1.938(4)
Cu1 N2 1.942(5)
Cu1 O1 1.949(4)
Cu1 N3 2.004(5)
Cu2 O3 1.922(4)
Cu2 N4 1.966(4)
Cu2 N5 1.976(4)
Cu2 O2 1.987(4)
Cu2 O4 2.234(4)
Cl1 C4 1.744(6)
O1 C1 1.335(7)
O2 C7 1.290(6)
O3 C8 1.280(7)
O4 H4A 0.8293
O4 H4B 0.9302
N1 C7 1.291(7)
N1 C2 1.400(7)
N2 C8 1.284(7)
N2 C9 1.471(7)
N3 C12 1.495(7)
N3 C13 1.496(8)
N3 C11 1.500(7)
N4 C14 1.342(6)
N4 C18 1.347(7)
N5 C23 1.326(6)
N5 C19 1.350(7)
C1 C6 1.373(8)
C1 C2 1.412(8)
C2 C3 1.383(7)
C3 C4 1.370(8)
C3 H3 0.9300
C4 C5 1.395(9)
C5 C6 1.383(9)
C5 H5 0.9300
C6 H6 0.9300
C7 C8 1.511(8)
C9 C10 1.528(8)
C9 H9A 0.9700
C9 H9B 0.9700
C10 C11 1.508(8)
C10 H10A 0.9700
C10 H10B 0.9700
C11 H11A 0.9700
C11 H11B 0.9700
C12 H12A 0.9600
C12 H12B 0.9600
C12 H12C 0.9600
C13 H13A 0.9600
C13 H13B 0.9600
C13 H13C 0.9600
C14 C15 1.394(8)
C14 H14 0.9300
C15 C16 1.367(8)
C15 H15 0.9300
C16 C17 1.401(7)
C16 C24 1.490(8)
C17 C18 1.369(7)
C17 H17 0.9300
C18 C19 1.495(7)
C19 C20 1.379(7)
C20 C21 1.397(8)
C20 H20 0.9300
C21 C22 1.369(8)
C21 C25 1.495(8)
C22 C23 1.374(8)
C22 H22 0.9300
C23 H23 0.9300
C24 H24A 0.9600
C24 H24B 0.9600
C24 H24C 0.9600
C25 H25A 0.9600
C25 H25B 0.9600
C25 H25C 0.9600
Cu3 N6 1.926(4)
Cu3 O5 1.968(4)
Cu3 N7 1.976(4)
Cu3 N8 2.008(5)
Cu4 O7 1.954(4)
Cu4 O6 1.955(3)
Cu4 N9 1.979(5)
Cu4 N10 1.986(4)
Cu4 O8 2.246(4)
Cl2 C29 1.758(6)
O5 C26 1.335(7)
O6 C32 1.277(6)
O7 C33 1.291(6)
O8 C51 1.392(6)
O8 H8 0.9595
N6 C32 1.293(6)
N6 C27 1.398(6)
N7 C33 1.291(7)
N7 C34 1.456(7)
N8 C36 1.485(7)
N8 C38 1.487(8)
N8 C37 1.504(7)
N9 C39 1.336(7)
N9 C43 1.364(6)
N10 C48 1.320(7)
N10 C44 1.353(7)
C26 C31 1.394(7)
C26 C27 1.410(7)
C27 C28 1.372(7)
C28 C29 1.399(7)
C28 H28 0.9300
C29 C30 1.369(8)
C30 C31 1.375(9)
C30 H30 0.9300
C31 H31 0.9300
C32 C33 1.494(7)
C34 C35 1.511(9)
C34 H34A 0.9700
C34 H34B 0.9700
C35 C36 1.507(9)
C35 H35A 0.9700
C35 H35B 0.9700
C36 H36A 0.9700
C36 H36B 0.9700
C37 H37A 0.9600
C37 H37B 0.9600
C37 H37C 0.9600
C38 H38A 0.9600
C38 H38B 0.9600
C38 H38C 0.9600
C39 C40 1.358(9)
C39 H39 0.9300
C40 C41 1.405(8)
C40 H40 0.9300
C41 C42 1.365(8)
C41 C49 1.482(9)
C42 C43 1.388(8)
C42 H42 0.9300
C43 C44 1.466(8)
C44 C45 1.407(7)
C45 C46 1.354(8)
C45 H45 0.9300
C46 C47 1.401(9)
C46 C50 1.483(8)
C47 C48 1.386(8)
C47 H47 0.9300
C48 H48 0.9300
C49 H49A 0.9600
C49 H49B 0.9600
C49 H49C 0.9600
C50 H50A 0.9600
C50 H50B 0.9600
C50 H50C 0.9600
C51 H51A 0.9600
C51 H51B 0.9600
C51 H51C 0.9600
Cl3 O12 1.343(6)
Cl3 O10 1.392(7)
Cl3 O11 1.401(7)
Cl3 O9 1.448(6)
Cl4 O16A 1.345(7)
Cl4 O13A 1.352(7)
Cl4 O15B 1.373(9)
Cl4 O14B 1.384(9)
Cl4 O14A 1.395(7)
Cl4 O13B 1.395(9)
Cl4 O16B 1.424(9)
Cl4 O15A 1.455(8)
O17 C52 1.400(9)
O17 H17A 0.8580
C52 H52A 0.9600
C52 H52B 0.9600
C52 H52C 0.9600

loop_
_geom_torsion_atom_site_label_1
_geom_torsion_atom_site_label_2
_geom_torsion_atom_site_label_3
_geom_torsion_atom_site_label_4
_geom_torsion
N1 Cu1 O1 C1 7.2(4)
N2 Cu1 O1 C1 34.0(10)
N3 Cu1 O1 C1 -165.3(4)
O3 Cu2 O2 C7 6.4(4)
N4 Cu2 O2 C7 82.8(9)
N5 Cu2 O2 C7 174.3(3)
O4 Cu2 O2 C7 -88.7(4)
N4 Cu2 O3 C8 -175.9(4)
N5 Cu2 O3 C8 -116.2(8)
O2 Cu2 O3 C8 -6.7(4)
O4 Cu2 O3 C8 86.4(4)
N2 Cu1 N1 C7 1.2(4)
O1 Cu1 N1 C7 174.6(4)
N3 Cu1 N1 C7 -92.3(16)
N2 Cu1 N1 C2 179.1(4)
O1 Cu1 N1 C2 -7.6(4)
N3 Cu1 N1 C2 85.6(15)
N1 Cu1 N2 C8 -1.7(4)
O1 Cu1 N2 C8 -28.4(10)
N3 Cu1 N2 C8 170.9(4)
N1 Cu1 N2 C9 -174.5(6)
O1 Cu1 N2 C9 158.8(7)
N3 Cu1 N2 C9 -2.0(6)
N1 Cu1 N3 C12 -159.4(14)
N2 Cu1 N3 C12 108.0(4)
O1 Cu1 N3 C12 -67.2(4)
N1 Cu1 N3 C13 -42.2(17)
N2 Cu1 N3 C13 -134.8(4)
O1 Cu1 N3 C13 50.0(4)
N1 Cu1 N3 C11 77.1(16)
N2 Cu1 N3 C11 -15.5(4)
O1 Cu1 N3 C11 169.3(4)
O3 Cu2 N4 C14 -12.2(4)
N5 Cu2 N4 C14 178.8(4)
O2 Cu2 N4 C14 -88.1(9)
O4 Cu2 N4 C14 83.3(4)
O3 Cu2 N4 C18 170.6(4)
N5 Cu2 N4 C18 1.7(4)
O2 Cu2 N4 C18 94.8(9)
O4 Cu2 N4 C18 -93.8(4)
O3 Cu2 N5 C23 118.6(8)
N4 Cu2 N5 C23 179.2(5)
O2 Cu2 N5 C23 10.4(5)
O4 Cu2 N5 C23 -84.1(5)
O3 Cu2 N5 C19 -61.8(10)
N4 Cu2 N5 C19 -1.2(4)
O2 Cu2 N5 C19 -170.0(4)
O4 Cu2 N5 C19 95.5(4)
Cu1 O1 C1 C6 176.3(5)
Cu1 O1 C1 C2 -5.6(7)
C7 N1 C2 C3 6.5(10)
Cu1 N1 C2 C3 -170.9(5)
C7 N1 C2 C1 -176.1(6)
Cu1 N1 C2 C1 6.5(6)
O1 C1 C2 C3 177.1(5)
C6 C1 C2 C3 -4.8(9)
O1 C1 C2 N1 -0.5(8)
C6 C1 C2 N1 177.6(5)
N1 C2 C3 C4 -179.5(5)
C1 C2 C3 C4 3.3(8)
C2 C3 C4 C5 -0.4(9)
C2 C3 C4 Cl1 179.6(4)
C3 C4 C5 C6 -0.8(10)
Cl1 C4 C5 C6 179.1(5)
O1 C1 C6 C5 -178.5(6)
C2 C1 C6 C5 3.5(10)
C4 C5 C6 C1 -0.8(11)
Cu2 O2 C7 N1 178.7(5)
Cu2 O2 C7 C8 -5.0(6)
C2 N1 C7 O2 -1.5(10)
Cu1 N1 C7 O2 175.9(5)
C2 N1 C7 C8 -177.9(5)
Cu1 N1 C7 C8 -0.5(6)
Cu2 O3 C8 N2 -177.1(5)
Cu2 O3 C8 C7 5.7(6)
C9 N2 C8 O3 -1.4(9)
Cu1 N2 C8 O3 -175.4(5)
C9 N2 C8 C7 175.8(5)
Cu1 N2 C8 C7 1.8(6)
O2 C7 C8 O3 -0.3(7)
N1 C7 C8 O3 176.6(5)
O2 C7 C8 N2 -177.8(5)
N1 C7 C8 N2 -0.9(7)
C8 N2 C9 C10 171.7(5)
Cu1 N2 C9 C10 -15.8(8)
N2 C9 C10 C11 53.9(7)
C12 N3 C11 C10 -68.8(7)
C13 N3 C11 C10 173.8(5)
Cu1 N3 C11 C10 54.7(6)
C9 C10 C11 N3 -80.3(7)
C18 N4 C14 C15 -1.3(8)
Cu2 N4 C14 C15 -178.4(4)
N4 C14 C15 C16 1.3(9)
C14 C15 C16 C17 -1.6(8)
C14 C15 C16 C24 179.8(5)
C15 C16 C17 C18 2.0(8)
C24 C16 C17 C18 -179.3(5)
C14 N4 C18 C17 1.8(8)
Cu2 N4 C18 C17 179.1(4)
C14 N4 C18 C19 -179.0(4)
Cu2 N4 C18 C19 -1.8(6)
C16 C17 C18 N4 -2.2(8)
C16 C17 C18 C19 178.8(5)
C23 N5 C19 C20 1.3(8)
Cu2 N5 C19 C20 -178.3(4)
C23 N5 C19 C18 -179.8(5)
Cu2 N5 C19 C18 0.6(6)
N4 C18 C19 N5 0.7(7)
C17 C18 C19 N5 179.8(5)
N4 C18 C19 C20 179.6(5)
C17 C18 C19 C20 -1.3(9)
N5 C19 C20 C21 0.2(9)
C18 C19 C20 C21 -178.6(5)
C19 C20 C21 C22 -1.8(9)
C19 C20 C21 C25 179.9(6)
C20 C21 C22 C23 1.8(9)
C25 C21 C22 C23 -179.9(6)
C19 N5 C23 C22 -1.3(8)
Cu2 N5 C23 C22 178.3(4)
C21 C22 C23 N5 -0.3(9)
N6 Cu3 O5 C26 5.4(4)
N7 Cu3 O5 C26 29.3(8)
N8 Cu3 O5 C26 -172.0(4)
O7 Cu4 O6 C32 5.8(4)
N9 Cu4 O6 C32 174.7(4)
N10 Cu4 O6 C32 116.8(11)
O8 Cu4 O6 C32 -92.9(4)
O6 Cu4 O7 C33 -5.5(4)
N9 Cu4 O7 C33 -89.5(9)
N10 Cu4 O7 C33 -176.3(4)
O8 Cu4 O7 C33 88.1(4)
O7 Cu4 O8 C51 98.3(6)
O6 Cu4 O8 C51 -175.5(6)
N9 Cu4 O8 C51 -82.2(6)
N10 Cu4 O8 C51 -0.3(6)
O5 Cu3 N6 C32 176.9(4)
N7 Cu3 N6 C32 3.5(4)
N8 Cu3 N6 C32 -121(4)
O5 Cu3 N6 C27 -6.9(4)
N7 Cu3 N6 C27 179.8(4)
N8 Cu3 N6 C27 55(4)
N6 Cu3 N7 C33 -3.1(4)
O5 Cu3 N7 C33 -27.0(9)
N8 Cu3 N7 C33 174.5(4)
N6 Cu3 N7 C34 -175.6(5)
O5 Cu3 N7 C34 160.5(6)
N8 Cu3 N7 C34 2.0(5)
N6 Cu3 N8 C36 107(4)
O5 Cu3 N8 C36 168.5(4)
N7 Cu3 N8 C36 -17.5(4)
N6 Cu3 N8 C38 -12(4)
O5 Cu3 N8 C38 49.5(4)
N7 Cu3 N8 C38 -136.5(4)
N6 Cu3 N8 C37 -130(3)
O5 Cu3 N8 C37 -68.4(4)
N7 Cu3 N8 C37 105.7(4)
O7 Cu4 N9 C39 92.5(9)
O6 Cu4 N9 C39 9.2(5)
N10 Cu4 N9 C39 -179.2(5)
O8 Cu4 N9 C39 -85.2(5)
O7 Cu4 N9 C43 -89.7(9)
O6 Cu4 N9 C43 -173.0(4)
N10 Cu4 N9 C43 -1.4(4)
O8 Cu4 N9 C43 92.6(4)
O7 Cu4 N10 C48 -11.6(5)
O6 Cu4 N10 C48 -121.6(10)
N9 Cu4 N10 C48 179.7(5)
O8 Cu4 N10 C48 88.2(5)
O7 Cu4 N10 C44 169.2(4)
O6 Cu4 N10 C44 59.2(12)
N9 Cu4 N10 C44 0.5(4)
O8 Cu4 N10 C44 -91.0(4)
Cu3 O5 C26 C31 175.0(5)
Cu3 O5 C26 C27 -3.1(6)
C32 N6 C27 C28 2.9(9)
Cu3 N6 C27 C28 -172.7(4)
C32 N6 C27 C26 -177.5(5)
Cu3 N6 C27 C26 6.9(6)
O5 C26 C27 C28 177.2(5)
C31 C26 C27 C28 -1.0(8)
O5 C26 C27 N6 -2.4(7)
C31 C26 C27 N6 179.4(5)
N6 C27 C28 C29 -179.5(5)
C26 C27 C28 C29 1.0(8)
C27 C28 C29 C30 -0.6(9)
C27 C28 C29 Cl2 179.7(4)
C28 C29 C30 C31 0.2(10)
Cl2 C29 C30 C31 179.9(5)
C29 C30 C31 C26 -0.2(10)
O5 C26 C31 C30 -177.6(6)
C27 C26 C31 C30 0.6(9)
Cu4 O6 C32 N6 175.3(5)
Cu4 O6 C32 C33 -5.2(6)
C27 N6 C32 O6 0.9(9)
Cu3 N6 C32 O6 176.4(4)
C27 N6 C32 C33 -178.7(5)
Cu3 N6 C32 C33 -3.2(6)
Cu4 O7 C33 N7 -176.0(5)
Cu4 O7 C33 C32 4.2(6)
C34 N7 C33 O7 -4.4(9)
Cu3 N7 C33 O7 -177.5(5)
C34 N7 C33 C32 175.4(5)
Cu3 N7 C33 C32 2.3(6)
O6 C32 C33 O7 0.7(7)
N6 C32 C33 O7 -179.7(5)
O6 C32 C33 N7 -179.1(5)
N6 C32 C33 N7 0.5(7)
C33 N7 C34 C35 168.9(6)
Cu3 N7 C34 C35 -19.0(8)
N7 C34 C35 C36 55.2(8)
C38 N8 C36 C35 176.3(6)
C37 N8 C36 C35 -69.2(7)
Cu3 N8 C36 C35 54.9(6)
C34 C35 C36 N8 -81.2(7)
C43 N9 C39 C40 -2.2(8)
Cu4 N9 C39 C40 175.5(5)
N9 C39 C40 C41 2.5(10)
C39 C40 C41 C42 -1.8(9)
C39 C40 C41 C49 178.4(7)
C40 C41 C42 C43 1.0(9)
C49 C41 C42 C43 -179.2(6)
C39 N9 C43 C42 1.4(8)
Cu4 N9 C43 C42 -176.7(4)
C39 N9 C43 C44 179.9(5)
Cu4 N9 C43 C44 1.9(6)
C41 C42 C43 N9 -0.8(9)
C41 C42 C43 C44 -179.2(5)
C48 N10 C44 C45 0.9(8)
Cu4 N10 C44 C45 -179.8(4)
C48 N10 C44 C43 -178.9(5)
Cu4 N10 C44 C43 0.4(6)
N9 C43 C44 N10 -1.5(7)
C42 C43 C44 N10 176.9(5)
N9 C43 C44 C45 178.7(5)
C42 C43 C44 C45 -2.8(9)
N10 C44 C45 C46 0.1(8)
C43 C44 C45 C46 179.8(5)
C44 C45 C46 C47 -1.4(9)
C44 C45 C46 C50 -179.5(6)
C45 C46 C47 C48 1.8(9)
C50 C46 C47 C48 179.9(6)
C44 N10 C48 C47 -0.5(9)
Cu4 N10 C48 C47 -179.7(4)
C46 C47 C48 N10 -0.9(9)
